data_4324883
loop_
_publ_author_name
'Christopher S. Fewox'
'Abraham Clearfield'
'Aaron J. Celestian'

_publ_section_title
;
 In Situ X-ray Diffraction Study of Cesium Exchange in Synthetic Umbite
;
_journal_name_full 'Inorganic Chemistry'
_journal_page_first 3596
_journal_page_last 3604
_journal_paper_doi 10.1021/ic102546w
_journal_volume 50
_journal_year 2011
_chemical_formula_sum 'H0.22 K0.78 O11 Si3 Zr'
_chemical_formula_weight 382.37
_space_group_IT_number 14
_symmetry_cell_setting monoclinic
_symmetry_space_group_name_Hall '-P 2ybc'
_symmetry_space_group_name_H-M 'P 1 21/c 1'
_audit_author_name 'Chris Fewox'
_audit_creation_date 2007-07-18T09:43
_audit_creation_method 'from EXP file using GSAS2CIF'
_audit_update_record ' 2007-07-18T09:43  Initial CIF as created by GSAS2CIF'
_cell_angle_alpha 90.0
_cell_angle_beta 90.602(17)
_cell_angle_gamma 90.0
_cell_formula_units_Z 4
_cell_length_a 7.2435(7)
_cell_length_b 10.3636(10)
_cell_length_c 13.3807(16)
_cell_volume 1004.42(18)
_computing_structure_refinement GSAS
_diffrn_radiation_polarisn_ratio 0.93
_diffrn_radiation_probe x-ray
_exptl_absorpt_correction_T_max 1.00000
_exptl_absorpt_correction_T_min 1.00000
_exptl_absorpt_process_details
;   GSAS Absorption/surface roughness correction: function number 0
 No correction is applied.
;
_pd_block_id 2007-07-18T09:43|G1|Chris_Fewox|bnl
_pd_calc_method 'Rietveld Refinement'
_pd_meas_2theta_range_inc 0.02
_pd_meas_2theta_range_max 31.99
_pd_meas_2theta_range_min 0.01
_pd_phase_name HKZrTS
_pd_proc_2theta_range_inc 0.02
_pd_proc_2theta_range_max 31.99
_pd_proc_2theta_range_min 0.01
_pd_proc_info_datetime 2007-07-18T09:43:08
_pd_proc_ls_background_function
;   GSAS Background function number 1 with 36 terms.
 Shifted Chebyshev function of 1st kind
      1:    205.603     2:   -19.6356     3:   -67.8196     4:   -16.3058    
      5:    15.8269     6:    7.30721     7:   -25.0942     8:   -32.3862    
      9:   -6.63046    10:    11.1759    11:  -0.814472    12:   -12.5036    
     13:   -6.31722    14:    7.34367    15:    8.62726    16:   -7.61328    
     17:   -10.7696    18:   -3.69035    19:    6.90706    20:    2.66076    
     21:   -11.7000    22:   -7.89081    23:    1.78549    24:    7.37394    
     25:    2.03181    26:   -4.97764    27:   -2.92691    28:    3.52795    
     29:    1.59103    30:  -1.801610E-0231:    1.33640    32:   -1.07595    
     33:    2.46919    34:    1.48183    35:   -3.78282    36:    1.47687    
;
_pd_proc_ls_peak_cutoff 0.00700
_pd_proc_ls_profile_function
;
 CW Profile function number 3 with  19 terms
 Pseudovoigt profile coefficients as parameterized in
 P. Thompson, D.E. Cox & J.B. Hastings (1987). J. Appl. Cryst.,20,79-83.
 Asymmetry correction of L.W. Finger, D.E. Cox & A. P. Jephcoat (1994).
 J. Appl. Cryst.,27,892-900.
 Peak tails are ignored  where the intensity is below 0.0070 times the peak
   Aniso. broadening axis   0.0   0.0   1.0
;
_pd_proc_ls_prof_R_factor 0.0381
_pd_proc_ls_prof_wR_expected 0.0539
_pd_proc_ls_prof_wR_factor 0.0504
_refine_ls_goodness_of_fit_all 1.89
_refine_ls_matrix_type full
_refine_ls_number_parameters 104
_refine_ls_number_restraints 36
_refine_ls_R_Fsqd_factor 0.08733
_refine_ls_shift/su_max 0.03
_refine_ls_shift/su_mean 0.01
_reflns_d_resolution_high 2.071
_reflns_d_resolution_low 8.193
_reflns_limit_h_max 3
_reflns_limit_h_min 0
_reflns_limit_k_max 4
_reflns_limit_k_min 0
_reflns_limit_l_max 6
_reflns_limit_l_min -6
_reflns_number_total 242
_cod_data_source_file ic102546w_si_001_1.cif
_cod_data_source_block Dry_Umbite
_cod_depositor_comments
;
The following automatic conversions were performed:

'_geom_bond_publ_flag' value 'N' changed to 'n' according to the
built-in table from CIF Core dictionary named 'cif_core.dic' version
2.4.1 from 2010-06-29 (76 times).

'_geom_angle_publ_flag' value 'N'
changed to 'n' according to the built-in table from CIF Core
dictionary named 'cif_core.dic' version 2.4.1 from 2010-06-29 (116
times).

Automatic conversion script
Id: cif_fix_values 1715 2011-07-08 13:25:40Z adriana 
;
_cod_database_code 4324883
_cod_database_fobs_code 4324883
_gsas_exptl_extinct_corr_t_min 1.00000
_gsas_exptl_extinct_corr_t_max 1.00000

loop_
_symmetry_equiv_pos_site_id
_symmetry_equiv_pos_as_xyz
1 +x,+y,+z
2 -x,+y+1/2,-z+1/2
-1 -x,-y,-z
-2 +x,-y+1/2,+z+1/2

loop_
_atom_site_type_symbol
_atom_site_label
_atom_site_fract_x
_atom_site_fract_y
_atom_site_fract_z
_atom_site_occupancy
_atom_site_thermal_displace_type
_atom_site_U_iso_or_equiv
_atom_site_symmetry_multiplicity
Zr ZR1 0.2556(13) 0.7050(6) 0.1996(6) 1.0 Uiso 0.02492 4
Si SI2 0.0261(11) 0.4159(7) 0.1713(6) 1.0 Uiso 0.008 4
Si SI3 0.7181(11) 0.2991(7) 0.0572(6) 1.0 Uiso 0.008 4
Si SI4 0.5674(11) 0.9021(8) 0.3222(6) 1.0 Uiso 0.008 4
O O5 0.2592(33) 0.6892(10) 0.3530(7) 1.0 Uiso 0.004 4
O O6 0.0555(22) 0.5704(7) 0.2007(14) 1.0 Uiso 0.004 4
O O7 0.2656(33) 0.7660(14) 0.0551(6) 1.0 Uiso 0.004 4
O O8 0.4669(18) 0.8256(12) 0.2300(7) 1.0 Uiso 0.004 4
O O9 0.0671(18) 0.8384(10) 0.2333(7) 1.0 Uiso 0.004 4
O O10 0.4374(26) 0.5545(7) 0.2104(14) 1.0 Uiso 0.004 4
O O11 0.2291(9) 0.3494(11) 0.1458(11) 1.0 Uiso 0.004 4
O O12 0.5138(11) 0.3697(12) 0.0683(6) 1.0 Uiso 0.004 4
O O13 0.8858(11) 0.4067(9) 0.0727(7) 1.0 Uiso 0.004 4
H H15 0.758(5) 0.6836(18) 0.1012(14) 0.21514 Uiso 0.025 4
O Ow1 -0.104(6) 0.535(5) 0.4121(27) 1.0 Uiso 0.025 4
K K15 0.758(5) 0.6836(18) 0.1012(14) 0.78486 Uiso 0.025 4
O Ow2 0.637(7) 0.548(4) 0.5622(29) 1.0 Uiso 0.025 4

loop_
_atom_type_symbol
_atom_type_number_in_cell
_atom_type_scat_dispersion_real
_atom_type_scat_dispersion_imag
_atom_type_scat_Cromer_Mann_a1
_atom_type_scat_Cromer_Mann_a2
_atom_type_scat_Cromer_Mann_a3
_atom_type_scat_Cromer_Mann_a4
_atom_type_scat_Cromer_Mann_b1
_atom_type_scat_Cromer_Mann_b2
_atom_type_scat_Cromer_Mann_b3
_atom_type_scat_Cromer_Mann_b4
_atom_type_scat_Cromer_Mann_c
_atom_type_scat_source
Zr 4.0 0.000 0.000 17.8765 1.27618 10.9480 11.9160 5.41732 0.11762 3.65721 87.6627 2.06929 International_Tables_Vol_C
Si 12.0 0.000 0.000 6.29150 2.43860 3.03530 32.3337 1.98910 0.67850 1.54100 81.6937 1.14070 International_Tables_Vol_C
O 44.0 0.000 0.000 3.04850 13.2771 2.28680 5.70110 1.54630 0.32390 0.86700 32.9089 0.25080 International_Tables_Vol_C
H 0.861 0.000 0.000 0.49300 10.5109 0.32291 26.1257 0.14019 3.14236 0.04081 57.7997 0.00304 International_Tables_Vol_C
K 3.139 0.000 0.000 8.21860 12.7949 7.43980 0.77480 1.05190 213.187 0.86590 41.6841 1.42280 International_Tables_Vol_C

loop_
_diffrn_radiation_wavelength
_diffrn_radiation_wavelength_wt
_diffrn_radiation_type
_diffrn_radiation_wavelength_id
0.922000 1.000 K\a~1~ 1
0.922000 1.000 K\a~2~ 2

loop_
_geom_angle_atom_site_label_1
_geom_angle_atom_site_label_2
_geom_angle_atom_site_label_3
_geom_angle
_geom_angle_site_symmetry_1
_geom_angle_site_symmetry_3
_geom_angle_publ_flag
O5 ZR1 O6 86.5(8) 1_555 1_555 n
O5 ZR1 O7 166.2(6) 1_555 1_555 n
O5 ZR1 O8 81.2(7) 1_555 1_555 n
O5 ZR1 O9 80.3(6) 1_555 1_555 n
O5 ZR1 O10 82.4(8) 1_555 1_555 n
O5 ZR1 K15 109.9(8) 1_555 1_455 n
O5 ZR1 K15 109.3(8) 1_555 1_555 n
O6 ZR1 O7 104.7(9) 1_555 1_555 n
O6 ZR1 O8 167.1(7) 1_555 1_555 n
O6 ZR1 O9 89.1(6) 1_555 1_555 n
O6 ZR1 O10 86.2(6) 1_555 1_555 n
O6 ZR1 K15 44.5(5) 1_555 1_455 n
O6 ZR1 K15 129.8(6) 1_555 1_555 n
O7 ZR1 O8 88.0(7) 1_555 1_555 n
O7 ZR1 O9 91.8(7) 1_555 1_555 n
O7 ZR1 O10 105.9(8) 1_555 1_555 n
O7 ZR1 K15 74.6(8) 1_555 1_455 n
O7 ZR1 K15 69.7(8) 1_555 1_555 n
O8 ZR1 O9 92.6(6) 1_555 1_555 n
O8 ZR1 O10 88.4(7) 1_555 1_555 n
O8 ZR1 K15 144.6(5) 1_555 1_455 n
O8 ZR1 K15 52.5(5) 1_555 1_555 n
O9 ZR1 O10 162.3(7) 1_555 1_555 n
O9 ZR1 K15 58.3(5) 1_555 1_455 n
O9 ZR1 K15 139.5(5) 1_555 1_555 n
O10 ZR1 K15 125.6(6) 1_555 1_455 n
O10 ZR1 K15 51.4(6) 1_555 1_555 n
K15 ZR1 K15 139.5(6) 1_455 1_555 n
O6 SI2 O9 109.7(8) 1_555 2_545 n
O6 SI2 O11 109.7(8) 1_555 1_555 n
O6 SI2 O13 108.6(8) 1_555 1_455 n
O6 SI2 K15 51.0(7) 1_555 1_455 n
O9 SI2 O11 109.0(7) 2_545 1_555 n
O9 SI2 O13 109.5(7) 2_545 1_455 n
O9 SI2 K15 111.2(7) 2_545 1_455 n
O11 SI2 O13 110.4(7) 1_555 1_455 n
O11 SI2 K15 139.5(7) 1_555 1_455 n
O13 SI2 K15 60.0(5) 1_455 1_455 n
O5 SI3 O7 111.8(7) 2_645 -1_665 n
O5 SI3 O12 108.6(9) 2_645 1_555 n
O5 SI3 O13 107.6(9) 2_645 1_555 n
O7 SI3 O12 109.5(9) -1_665 1_555 n
O7 SI3 O13 109.2(9) -1_665 1_555 n
O12 SI3 O13 110.1(7) 1_555 1_555 n
O8 SI4 O10 105.0(8) 1_555 2_655 n
O8 SI4 O11 115.6(8) 1_555 2_655 n
O8 SI4 O12 114.8(7) 1_555 2_655 n
O10 SI4 O11 114.2(9) 2_655 2_655 n
O10 SI4 O12 115.7(9) 2_655 2_655 n
O11 SI4 O12 91.7(7) 2_655 2_655 n
ZR1 O5 SI3 131.8(7) 1_555 2_655 n
ZR1 O6 SI2 139.2(10) 1_555 1_555 n
ZR1 O6 K15 105.0(7) 1_555 1_455 n
SI2 O6 K15 101.4(9) 1_555 1_455 n
ZR1 O7 SI3 137.8(9) 1_555 -1_665 n
ZR1 O8 SI4 141.8(7) 1_555 1_555 n
ZR1 O8 K15 96.5(7) 1_555 1_555 n
SI4 O8 K15 110.4(8) 1_555 1_555 n
ZR1 O9 SI2 142.5(7) 1_555 2_555 n
ZR1 O9 K15 90.2(6) 1_555 1_455 n
SI2 O9 K15 111.9(8) 2_555 1_455 n
ZR1 O10 SI4 134.8(11) 1_555 2_645 n
ZR1 O10 K15 97.2(7) 1_555 1_555 n
SI4 O10 K15 107.9(9) 2_645 1_555 n
SI2 O11 SI4 127.5(8) 1_555 2_645 n
SI3 O12 SI4 120.3(6) 1_555 2_645 n
SI3 O12 K15 115.2(7) 1_555 -1_665 n
SI4 O12 K15 118.3(7) 2_645 -1_665 n
SI2 O13 SI3 125.4(7) 1_655 1_555 n
SI2 O13 K15 91.7(7) 1_655 1_555 n
SI3 O13 K15 115.3(8) 1_555 1_555 n
ZR1 K15 ZR1 139.5(6) 1_555 1_655 n
ZR1 K15 SI2 118.1(6) 1_555 1_655 n
ZR1 K15 O6 125.8(7) 1_555 1_655 n
ZR1 K15 O8 31.0(4) 1_555 1_555 n
ZR1 K15 O9 115.3(6) 1_555 1_655 n
ZR1 K15 O10 31.4(4) 1_555 1_555 n
ZR1 K15 O12 70.2(7) 1_555 -1_665 n
ZR1 K15 O13 112.5(8) 1_555 1_555 n
ZR1 K15 Ow2 74.3(11) 1_555 -2_575 n
ZR1 K15 SI2 55.8(5) 1_655 1_655 n
ZR1 K15 O6 30.5(4) 1_655 1_655 n
ZR1 K15 O8 115.1(6) 1_655 1_555 n
ZR1 K15 O9 31.5(4) 1_655 1_655 n
ZR1 K15 O10 125.2(7) 1_655 1_555 n
ZR1 K15 O12 150.2(9) 1_655 -1_665 n
ZR1 K15 O13 79.2(7) 1_655 1_555 n
ZR1 K15 Ow2 106.4(11) 1_655 -2_575 n
SI2 K15 O6 27.69(32) 1_655 1_655 n
SI2 K15 O8 127.1(6) 1_655 1_555 n
SI2 K15 O9 82.5(7) 1_655 1_655 n
SI2 K15 O10 87.0(5) 1_655 1_555 n
SI2 K15 O12 114.1(6) 1_655 -1_665 n
SI2 K15 O13 28.23(30) 1_655 1_555 n
SI2 K15 Ow2 162.2(14) 1_655 -2_575 n
O6 K15 O8 117.5(8) 1_655 1_555 n
O6 K15 O9 54.8(6) 1_655 1_655 n
O6 K15 O10 100.1(7) 1_655 1_555 n
O6 K15 O12 140.7(8) 1_655 -1_665 n
O6 K15 O13 55.0(5) 1_655 1_555 n
O6 K15 Ow2 135.1(13) 1_655 -2_575 n
O8 K15 O9 86.1(5) 1_555 1_655 n
O8 K15 O10 54.5(6) 1_555 1_555 n
O8 K15 O12 93.5(10) 1_555 -1_665 n
O8 K15 O13 136.5(9) 1_555 1_555 n
O8 K15 Ow2 56.7(10) 1_555 -2_575 n
O9 K15 O10 118.4(7) 1_655 1_555 n
O9 K15 O12 158.5(7) 1_655 -1_665 n
O9 K15 O13 109.0(10) 1_655 1_555 n
O9 K15 Ow2 80.4(10) 1_655 -2_575 n
O10 K15 O12 77.7(8) 1_555 -1_665 n
O10 K15 O13 83.2(6) 1_555 1_555 n
O10 K15 Ow2 105.6(13) 1_555 -2_575 n
O12 K15 O13 86.0(6) -1_665 1_555 n
O12 K15 Ow2 81.4(11) -1_665 -2_575 n
O13 K15 Ow2 162.7(10) 1_555 -2_575 n

loop_
_geom_bond_atom_site_label_1
_geom_bond_atom_site_label_2
_geom_bond_distance
_geom_bond_site_symmetry_2
_geom_bond_publ_flag
ZR1 O5 2.059(11) 1_555 n
ZR1 O6 2.011(15) 1_555 n
ZR1 O7 2.036(11) 1_555 n
ZR1 O8 2.015(15) 1_555 n
ZR1 O9 1.998(14) 1_555 n
ZR1 O10 2.045(15) 1_555 n
ZR1 K15 3.828(34) 1_455 n
ZR1 K15 3.892(34) 1_555 n
SI2 SI3 2.950(11) 1_455 n
SI2 SI4 2.948(11) 2_645 n
SI2 O6 1.662(11) 1_555 n
SI2 O9 1.658(13) 2_545 n
SI2 O11 1.663(11) 1_555 n
SI2 O13 1.659(11) 1_455 n
SI2 K15 3.507(26) 1_455 n
SI3 SI2 2.950(11) 1_655 n
SI3 SI4 2.845(11) 2_645 n
SI3 O5 1.662(12) 2_645 n
SI3 O7 1.653(12) -1_665 n
SI3 O12 1.659(12) 1_555 n
SI3 O13 1.661(12) 1_555 n
SI3 K15 4.038(20) 1_555 n
SI3 K15 4.035(32) -1_665 n
SI4 SI2 2.948(11) 2_655 n
SI4 SI3 2.845(11) 2_655 n
SI4 O8 1.632(13) 1_555 n
SI4 O10 1.639(12) 2_655 n
SI4 O11 1.625(11) 2_655 n
SI4 O12 1.620(11) 2_655 n
SI4 K15 3.984(23) 1_555 n
SI4 K15 3.896(27) 2_655 n
SI4 K15 4.066(22) -2_565 n
O5 ZR1 2.059(11) 1_555 n
O5 SI3 1.662(12) 2_655 n
O6 ZR1 2.011(15) 1_555 n
O6 SI2 1.662(11) 1_555 n
O6 K15 2.778(33) 1_455 n
O7 ZR1 2.036(11) 1_555 n
O7 SI3 1.653(12) -1_665 n
O8 ZR1 2.015(15) 1_555 n
O8 SI4 1.632(13) 1_555 n
O8 K15 3.109(30) 1_555 n
O9 ZR1 1.998(14) 1_555 n
O9 SI2 1.658(13) 2_555 n
O9 K15 3.258(29) 1_455 n
O10 ZR1 2.045(15) 1_555 n
O10 SI4 1.639(12) 2_645 n
O10 K15 3.066(34) 1_555 n
O11 SI2 1.663(11) 1_555 n
O11 SI4 1.625(11) 2_645 n
O11 K15 3.325(23) -1_665 n
O12 SI3 1.659(12) 1_555 n
O12 SI4 1.620(11) 2_645 n
O12 K15 3.040(28) -1_665 n
O13 SI2 1.659(11) 1_655 n
O13 SI3 1.661(12) 1_555 n
O13 K15 3.039(23) 1_555 n
O13 K15 3.614(29) -1_765 n
K15 ZR1 3.892(34) 1_555 n
K15 ZR1 3.828(34) 1_655 n
K15 SI2 3.507(26) 1_655 n
K15 SI3 4.038(20) 1_555 n
K15 SI3 4.035(32) -1_665 n
K15 SI4 3.984(23) 1_555 n
K15 SI4 3.896(27) 2_645 n
K15 SI4 4.066(22) -2_564 n
K15 O6 2.778(33) 1_655 n
K15 O8 3.109(30) 1_555 n
K15 O9 3.258(29) 1_655 n
K15 O10 3.066(34) 1_555 n
K15 O11 3.325(23) -1_665 n
K15 O12 3.040(28) -1_665 n
K15 O13 3.039(23) 1_555 n
K15 O13 3.614(29) -1_765 n
K15 Ow2 2.97(5) -2_564 n
Ow2 K15 2.97(5) -2_565 n
